data_4067112
loop_
_publ_author_name
'Yamaguchi, Takafumi'
'Koike, Takashi'
'Akita, Munetaka'

_publ_section_title
;
 Dirhodium Complexes Bridged by Bis(diphenylphosphino)phthalazine
 (PNNPPh): Central Ring Size and Charge Effects As Compared with the
 Pyrazolate Derivative (PNNPPy)
;
_journal_issue 23
_journal_name_full Organometallics
_journal_page_first 6493
_journal_paper_doi 10.1021/om100832z
_journal_volume 29
_journal_year 2010
_chemical_formula_moiety 'C61 H70 B2 F8 N2 O15 P2 Rh2 '
_chemical_formula_sum 'C61 H70 B2 F8 N2 O15 P2 Rh2'
_chemical_formula_weight 1512.59
_space_group_IT_number 2
_symmetry_cell_setting triclinic
_symmetry_Int_Tables_number 2
_symmetry_space_group_name_Hall '-P 1'
_symmetry_space_group_name_H-M 'P -1'
_cell_angle_alpha 72.77(2)
_cell_angle_beta 74.34(2)
_cell_angle_gamma 72.62(2)
_cell_formula_units_Z 2
_cell_length_a 13.173(8)
_cell_length_b 13.495(6)
_cell_length_c 21.22(1)
_cell_measurement_reflns_used 20753
_cell_measurement_temperature 213.2
_cell_measurement_theta_max 27.5
_cell_measurement_theta_min 3.0
_cell_volume 3370(3)
_computing_cell_refinement PROCESS-AUTO
_computing_data_collection PROCESS-AUTO
_computing_data_reduction 'teXsan Ver. 1.11'
_computing_publication_material 'teXsan Ver. 1.11'
_computing_structure_refinement SHELXL97
_computing_structure_solution SIR88
_diffrn_ambient_temperature 213
_diffrn_detector_area_resol_mean 10.00
_diffrn_measurement_device_type 'Rigaku RAXIS-IV Imaging Plate'
_diffrn_measurement_method \w
_diffrn_radiation_type 'Mo K\a'
_diffrn_radiation_wavelength 0.7107
_diffrn_reflns_av_R_equivalents 0.059
_diffrn_reflns_limit_h_max 16
_diffrn_reflns_limit_h_min -16
_diffrn_reflns_limit_k_max 17
_diffrn_reflns_limit_k_min -16
_diffrn_reflns_limit_l_max 26
_diffrn_reflns_limit_l_min -26
_diffrn_reflns_number 20195
_diffrn_reflns_theta_max 27.49
_exptl_absorpt_coefficient_mu 0.622
_exptl_absorpt_correction_T_max 0.940
_exptl_absorpt_correction_T_min 0.671
_exptl_absorpt_correction_type multi-scan
_exptl_absorpt_process_details '(Higashi, 1995)'
_exptl_crystal_colour unknown
_exptl_crystal_density_diffrn 1.491
_exptl_crystal_density_method 'not measured'
_exptl_crystal_description unknown
_exptl_crystal_size_max 0.100
_exptl_crystal_size_mid 0.100
_exptl_crystal_size_min 0.100
_refine_diff_density_max 0.89
_refine_diff_density_min -1.45
_refine_ls_extinction_coef 0.0000
_refine_ls_extinction_expression Fc^*^=kFc[1+0.001xFc^2^\l^3^/sin(2\q)]^-1/4^
_refine_ls_extinction_method SHELXL
_refine_ls_goodness_of_fit_ref 1.085
_refine_ls_hydrogen_treatment noref
_refine_ls_number_parameters 829
_refine_ls_number_reflns 7663
_refine_ls_R_factor_gt 0.0673
_refine_ls_shift/su_max 0.0010
_refine_ls_structure_factor_coef Fsqd
_refine_ls_weighting_details 'w = 1/[\s^2^(Fo^2^) + (0.1000P)^2^+0.0000P] where P=(Fo^2^+2Fc^2^)/3'
_refine_ls_weighting_scheme calc
_refine_ls_wR_factor_ref 0.1871
_reflns_number_gt 7663
_reflns_number_total 12364
_reflns_threshold_expression >2.0sigma(I)
_cod_data_source_file om100832z_si_001.cif
_cod_data_source_block compound/14/1076_
_cod_original_cell_volume 3369(3)
_cod_original_sg_symbol_H-M 'P -1         '
_cod_original_formula_sum 'C61 H70 B2 F8 N2 O15 P2 Rh2 '
_cod_database_code 4067112

loop_
_symmetry_equiv_pos_as_xyz
x,y,z
-x,-y,-z

loop_
_atom_site_label
_atom_site_type_symbol
_atom_site_fract_x
_atom_site_fract_y
_atom_site_fract_z
_atom_site_U_iso_or_equiv
_atom_site_adp_type
_atom_site_occupancy
_atom_site_calc_flag
Rh(1) Rh 0.27378(4) 0.19645(4) 0.66835(2) 0.0426(1) Uani 1.00 d
Rh(2) Rh 0.22510(4) -0.06267(3) 0.76584(2) 0.0401(1) Uani 1.00 d
P(1) P 0.1429(2) 0.3617(1) 0.66666(7) 0.0459(4) Uani 1.00 d
P(2) P 0.2873(2) -0.1593(1) 0.86662(7) 0.0443(4) Uani 1.00 d
F(1) F -0.0644(5) 0.0953(5) 0.9301(3) 0.095(2) Uani 1.00 d
F(2) F -0.0976(7) 0.1041(5) 0.8306(3) 0.149(3) Uani 1.00 d
F(3) F -0.2336(5) 0.1447(6) 0.9184(3) 0.122(2) Uani 1.00 d
F(4) F -0.1211(7) 0.2536(5) 0.8627(3) 0.146(3) Uani 1.00 d
F(5) F 0.0528(7) -0.4180(5) 0.8120(4) 0.159(3) Uani 1.00 d
F(6) F 0.0086(6) -0.2536(4) 0.8241(3) 0.121(2) Uani 1.00 d
F(7) F -0.0817(7) -0.3160(7) 0.7754(4) 0.162(3) Uani 1.00 d
F(8) F -0.0933(9) -0.3635(7) 0.8865(3) 0.192(4) Uani 1.00 d
O(01) O 0.3947(5) 0.2432(4) 0.5245(2) 0.074(2) Uani 1.00 d
O(1) O 0.3660(4) 0.2745(4) 0.7050(2) 0.057(1) Uani 1.00 d
O(02) O 0.2461(5) -0.2521(4) 0.7121(3) 0.079(2) Uani 1.00 d
O(2) O 0.0621(4) -0.0812(3) 0.8300(2) 0.050(1) Uani 1.00 d
O(11) O 0.5554(5) 0.1062(4) 0.6699(3) 0.078(2) Uani 1.00 d
O(12) O 0.5357(4) 0.0426(4) 0.5880(2) 0.067(1) Uani 1.00 d
O(13) O 0.4472(4) -0.2342(4) 0.7281(3) 0.076(2) Uani 1.00 d
O(14) O 0.5627(4) -0.1299(4) 0.7072(3) 0.073(1) Uani 1.00 d
O(21) O 0.1688(5) 0.2551(4) 0.5382(2) 0.073(2) Uani 1.00 d
O(22) O 0.0420(5) 0.1591(4) 0.5809(2) 0.070(1) Uani 1.00 d
O(23) O 0.1019(4) -0.0746(4) 0.6321(2) 0.060(1) Uani 1.00 d
O(24) O -0.0234(4) 0.0122(4) 0.7050(2) 0.061(1) Uani 1.00 d
O(201) O 0.4954(5) 0.4109(5) 0.6302(3) 0.084(2) Uani 1.00 d
O(202) O 0.4046(5) 0.1834(5) 0.8319(3) 0.085(2) Uani 1.00 d
O(203) O -0.4010(9) 0.4932(7) 0.7825(6) 0.156(4) Uani 1.00 d
N(1) N 0.1920(4) 0.1708(4) 0.7723(2) 0.040(1) Uani 1.00 d
N(2) N 0.2041(4) 0.0656(4) 0.8117(2) 0.041(1) Uani 1.00 d
C(01) C 0.3436(6) 0.2260(5) 0.5771(4) 0.059(2) Uani 1.00 d
C(02) C 0.2430(6) -0.1811(5) 0.7312(3) 0.052(2) Uani 1.00 d
C(11) C 0.3926(5) 0.0501(5) 0.6819(3) 0.044(1) Uani 1.00 d
C(12) C 0.3745(5) -0.0458(4) 0.7140(3) 0.044(1) Uani 1.00 d
C(13) C 0.5032(7) 0.0671(6) 0.6479(4) 0.063(2) Uani 1.00 d
C(14) C 0.6373(8) 0.0667(8) 0.5468(5) 0.095(3) Uani 1.00 d
C(15) C 0.649(1) 0.046(1) 0.4802(6) 0.127(5) Uani 1.00 d
C(16) C 0.4631(6) -0.1453(6) 0.7169(3) 0.056(2) Uani 1.00 d
C(17) C 0.6543(8) -0.2254(7) 0.7091(6) 0.098(3) Uani 1.00 d
C(18) C 0.707(1) -0.240(1) 0.6473(8) 0.194(9) Uani 1.00 d
C(21) C 0.1754(5) 0.1264(5) 0.6449(3) 0.043(1) Uani 1.00 d
C(22) C 0.1544(5) 0.0349(4) 0.6829(3) 0.039(1) Uani 1.00 d
C(23) C 0.1298(6) 0.1875(5) 0.5826(3) 0.048(2) Uani 1.00 d
C(24) C -0.0016(8) 0.2038(7) 0.5192(4) 0.088(3) Uani 1.00 d
C(25) C 0.049(1) 0.136(1) 0.4719(6) 0.152(6) Uani 1.00 d
C(26) C 0.0772(6) -0.0135(5) 0.6685(3) 0.046(1) Uani 1.00 d
C(27) C -0.1036(8) -0.0332(9) 0.6954(5) 0.091(3) Uani 1.00 d
C(28) C -0.205(1) 0.002(2) 0.7361(9) 0.179(7) Uani 1.00 d
C(101) C 0.1502(5) 0.2513(4) 0.8010(3) 0.038(1) Uani 1.00 d
C(102) C 0.1321(5) 0.2379(5) 0.8723(3) 0.045(1) Uani 1.00 d
C(103) C 0.1565(5) 0.1334(5) 0.9120(3) 0.042(1) Uani 1.00 d
C(104) C 0.1880(5) 0.0482(5) 0.8781(3) 0.041(1) Uani 1.00 d
C(105) C 0.0965(6) 0.3247(5) 0.9032(3) 0.051(2) Uani 1.00 d
C(106) C 0.0846(6) 0.3062(5) 0.9718(3) 0.053(2) Uani 1.00 d
C(107) C 0.1099(7) 0.2046(6) 1.0101(3) 0.062(2) Uani 1.00 d
C(108) C 0.1457(6) 0.1174(5) 0.9818(3) 0.055(2) Uani 1.00 d
C(109) C 0.1252(6) 0.3618(5) 0.7558(3) 0.052(2) Uani 1.00 d
C(110) C 0.2010(6) -0.0667(5) 0.9192(3) 0.048(2) Uani 1.00 d
C(111) C 0.1797(6) 0.4884(5) 0.6227(3) 0.053(2) Uani 1.00 d
C(112) C 0.2600(7) 0.4962(6) 0.5639(4) 0.068(2) Uani 1.00 d
C(113) C 0.2857(9) 0.5943(8) 0.5314(5) 0.090(3) Uani 1.00 d
C(114) C 0.2309(9) 0.6819(7) 0.5601(5) 0.087(3) Uani 1.00 d
C(115) C 0.1533(9) 0.6741(6) 0.6167(4) 0.082(3) Uani 1.00 d
C(116) C 0.1261(7) 0.5784(6) 0.6489(4) 0.068(2) Uani 1.00 d
C(121) C 0.0083(6) 0.3786(5) 0.6533(3) 0.051(2) Uani 1.00 d
C(122) C -0.0346(7) 0.4599(6) 0.6013(4) 0.067(2) Uani 1.00 d
C(123) C -0.1364(9) 0.4679(7) 0.5912(5) 0.084(3) Uani 1.00 d
C(124) C -0.1969(8) 0.3972(9) 0.6312(5) 0.091(3) Uani 1.00 d
C(125) C -0.1568(7) 0.3153(8) 0.6843(5) 0.080(2) Uani 1.00 d
C(126) C -0.0543(7) 0.3059(6) 0.6942(4) 0.061(2) Uani 1.00 d
C(131) C 0.4239(6) -0.1723(5) 0.8767(3) 0.053(2) Uani 1.00 d
C(132) C 0.4673(7) -0.0818(6) 0.8568(4) 0.072(2) Uani 1.00 d
C(133) C 0.5695(8) -0.0894(7) 0.8649(5) 0.085(3) Uani 1.00 d
C(134) C 0.6355(8) -0.1873(9) 0.8899(5) 0.090(3) Uani 1.00 d
C(135) C 0.5940(8) -0.2744(7) 0.9090(5) 0.084(3) Uani 1.00 d
C(136) C 0.4918(7) -0.2694(6) 0.9026(4) 0.074(2) Uani 1.00 d
C(141) C 0.2572(6) -0.2897(5) 0.9081(3) 0.052(2) Uani 1.00 d
C(142) C 0.2014(6) -0.3132(5) 0.9741(3) 0.061(2) Uani 1.00 d
C(143) C 0.1884(7) -0.4157(6) 1.0035(4) 0.068(2) Uani 1.00 d
C(144) C 0.2284(7) -0.4941(6) 0.9693(4) 0.070(2) Uani 1.00 d
C(145) C 0.2860(8) -0.4717(6) 0.9031(4) 0.081(3) Uani 1.00 d
C(146) C 0.2991(7) -0.3700(5) 0.8725(4) 0.067(2) Uani 1.00 d
C(201) C 0.5191(10) 0.5834(8) 0.6129(7) 0.126(4) Uani 1.00 d
C(202) C 0.4718(8) 0.4923(7) 0.6515(5) 0.077(2) Uani 1.00 d
C(203) C 0.3967(8) 0.5024(7) 0.7160(5) 0.084(3) Uani 1.00 d
C(204) C 0.5764(9) 0.2231(9) 0.8049(6) 0.106(3) Uani 1.00 d
C(205) C 0.4762(9) 0.1966(7) 0.8533(5) 0.083(3) Uani 1.00 d
C(206) C 0.467(1) 0.182(1) 0.9265(6) 0.151(6) Uani 1.00 d
C(207) C -0.3849(10) 0.4321(10) 0.8984(8) 0.122(4) Uani 1.00 d
C(208) C -0.349(1) 0.4782(7) 0.8239(7) 0.103(4) Uani 1.00 d
C(209) C -0.237(1) 0.5010(8) 0.8029(6) 0.109(3) Uani 1.00 d
B(1) B -0.1298(9) 0.1491(8) 0.8831(4) 0.069(3) Uani 1.00 d
B(2) B -0.0270(10) -0.3405(7) 0.8285(5) 0.074(3) Uani 1.00 d
H(1) H 0.6356 0.1413 0.5422 0.1233 Uiso 1.00 calc
H(01) H 0.4090 0.2175 0.7415 0.1759 Uiso 1.00 calc
H(2) H 0.6973 0.0241 0.5670 0.1233 Uiso 1.00 calc
H(02) H 0.4121 0.3118 0.6848 0.1301 Uiso 1.00 calc
H(3) H 0.6485 -0.0253 0.4838 0.1462 Uiso 1.00 calc
H(03) H 0.0117 -0.0308 0.8263 0.0466 Uiso 1.00 calc
H(4) H 0.5886 0.0924 0.4586 0.1462 Uiso 1.00 calc
H(04) H 0.0313 -0.1357 0.8275 0.0591 Uiso 1.00 calc
H(5) H 0.7140 0.0616 0.4497 0.1462 Uiso 1.00 calc
H(6) H 0.7076 -0.2182 0.7314 0.1187 Uiso 1.00 calc
H(7) H 0.6306 -0.2886 0.7362 0.1187 Uiso 1.00 calc
H(8) H 0.7642 -0.3011 0.6488 0.2031 Uiso 1.00 calc
H(9) H 0.6542 -0.2481 0.6259 0.2031 Uiso 1.00 calc
H(10) H 0.7318 -0.1784 0.6212 0.2031 Uiso 1.00 calc
H(11) H -0.0778 0.2094 0.5291 0.1085 Uiso 1.00 calc
H(12) H 0.0113 0.2734 0.4988 0.1085 Uiso 1.00 calc
H(13) H 0.0391 0.0654 0.4912 0.1767 Uiso 1.00 calc
H(14) H 0.0238 0.1638 0.4311 0.1767 Uiso 1.00 calc
H(15) H 0.1280 0.1296 0.4608 0.1767 Uiso 1.00 calc
H(16) H -0.1097 -0.0120 0.6487 0.1127 Uiso 1.00 calc
H(17) H -0.0823 -0.1098 0.7074 0.1127 Uiso 1.00 calc
H(18) H -0.2267 0.0779 0.7222 0.2206 Uiso 1.00 calc
H(19) H -0.2580 -0.0276 0.7294 0.2206 Uiso 1.00 calc
H(20) H -0.1989 -0.0194 0.7811 0.2206 Uiso 1.00 calc
H(21) H 0.0800 0.3968 0.8764 0.0625 Uiso 1.00 calc
H(22) H 0.0585 0.3657 0.9927 0.0631 Uiso 1.00 calc
H(23) H 0.1023 0.1939 1.0582 0.0722 Uiso 1.00 calc
H(24) H 0.1619 0.0450 1.0095 0.0661 Uiso 1.00 calc
H(25) H 0.1721 0.4025 0.7590 0.0636 Uiso 1.00 calc
H(26) H 0.0517 0.3987 0.7711 0.0636 Uiso 1.00 calc
H(27) H 0.1305 -0.0822 0.9359 0.0591 Uiso 1.00 calc
H(28) H 0.2321 -0.0749 0.9563 0.0591 Uiso 1.00 calc
H(29) H 0.2989 0.4334 0.5465 0.0829 Uiso 1.00 calc
H(30) H 0.3383 0.6041 0.4907 0.1100 Uiso 1.00 calc
H(31) H 0.2509 0.7494 0.5403 0.1052 Uiso 1.00 calc
H(32) H 0.1152 0.7364 0.6348 0.0950 Uiso 1.00 calc
H(33) H 0.0694 0.5744 0.6888 0.0825 Uiso 1.00 calc
H(34) H 0.0093 0.5108 0.5728 0.0788 Uiso 1.00 calc
H(35) H -0.1637 0.5245 0.5547 0.0990 Uiso 1.00 calc
H(36) H -0.2673 0.4024 0.6234 0.1118 Uiso 1.00 calc
H(37) H -0.1999 0.2648 0.7133 0.0963 Uiso 1.00 calc
H(38) H -0.0255 0.2495 0.7300 0.0736 Uiso 1.00 calc
H(39) H 0.4229 -0.0128 0.8392 0.0818 Uiso 1.00 calc
H(40) H 0.5953 -0.0250 0.8513 0.0983 Uiso 1.00 calc
H(41) H 0.7080 -0.1920 0.8931 0.1091 Uiso 1.00 calc
H(42) H 0.6392 -0.3419 0.9266 0.0950 Uiso 1.00 calc
H(43) H 0.4660 -0.3342 0.9162 0.0855 Uiso 1.00 calc
H(44) H 0.1703 -0.2580 0.9994 0.0741 Uiso 1.00 calc
H(45) H 0.1488 -0.4310 1.0496 0.0813 Uiso 1.00 calc
H(46) H 0.2171 -0.5658 0.9910 0.0838 Uiso 1.00 calc
H(47) H 0.3180 -0.5284 0.8789 0.0981 Uiso 1.00 calc
H(48) H 0.3377 -0.3535 0.8258 0.0830 Uiso 1.00 calc
H(49) H 0.5953 0.5650 0.6045 0.1465 Uiso 1.00 calc
H(50) H 0.4963 0.6112 0.5693 0.1465 Uiso 1.00 calc
H(51) H 0.4923 0.6410 0.6353 0.1465 Uiso 1.00 calc
H(52) H 0.3861 0.5697 0.7260 0.1005 Uiso 1.00 calc
H(53) H 0.3265 0.4937 0.7163 0.1005 Uiso 1.00 calc
H(54) H 0.4231 0.4473 0.7534 0.1005 Uiso 1.00 calc
H(55) H 0.6262 0.2314 0.8288 0.1201 Uiso 1.00 calc
H(56) H 0.6135 0.1699 0.7812 0.1201 Uiso 1.00 calc
H(57) H 0.5574 0.2904 0.7739 0.1201 Uiso 1.00 calc
H(58) H 0.4019 0.2327 0.9434 0.1716 Uiso 1.00 calc
H(59) H 0.4575 0.1122 0.9508 0.1716 Uiso 1.00 calc
H(60) H 0.5267 0.1939 0.9375 0.1716 Uiso 1.00 calc
H(61) H -0.4514 0.4746 0.9182 0.1368 Uiso 1.00 calc
H(62) H -0.3952 0.3603 0.9078 0.1368 Uiso 1.00 calc
H(63) H -0.3313 0.4251 0.9251 0.1368 Uiso 1.00 calc
H(64) H -0.2002 0.4871 0.8399 0.1291 Uiso 1.00 calc
H(65) H -0.1873 0.4577 0.7723 0.1291 Uiso 1.00 calc
H(66) H -0.2388 0.5744 0.7791 0.1291 Uiso 1.00 calc

loop_
_atom_site_aniso_label
_atom_site_aniso_U_11
_atom_site_aniso_U_22
_atom_site_aniso_U_33
_atom_site_aniso_U_12
_atom_site_aniso_U_13
_atom_site_aniso_U_23
Rh(1) 0.0565(4) 0.0380(3) 0.0322(2) -0.0115(2) -0.0057(2) -0.0089(2)
Rh(2) 0.0513(3) 0.0374(3) 0.0307(2) -0.0096(2) -0.0056(2) -0.0098(2)
P(1) 0.065(1) 0.0366(9) 0.0345(7) -0.0081(7) -0.0103(7) -0.0093(6)
P(2) 0.058(1) 0.0384(9) 0.0345(7) -0.0105(7) -0.0110(7) -0.0053(6)
F(1) 0.096(4) 0.116(4) 0.074(3) -0.042(3) -0.019(3) -0.002(3)
F(2) 0.233(8) 0.108(5) 0.074(3) 0.049(5) -0.043(4) -0.053(3)
F(3) 0.084(4) 0.164(6) 0.095(4) -0.018(4) -0.023(3) -0.004(4)
F(4) 0.240(9) 0.069(4) 0.096(4) -0.028(4) 0.000(5) -0.010(3)
F(5) 0.244(9) 0.077(5) 0.120(5) -0.003(5) -0.001(5) -0.036(4)
F(6) 0.172(6) 0.077(4) 0.139(5) -0.066(4) -0.016(4) -0.036(3)
F(7) 0.198(9) 0.202(9) 0.120(6) -0.086(7) -0.049(6) -0.032(5)
F(8) 0.32(1) 0.221(9) 0.078(4) -0.188(9) 0.060(5) -0.061(5)
O(01) 0.090(4) 0.069(3) 0.040(3) -0.018(3) 0.018(3) -0.008(2)
O(1) 0.068(3) 0.051(3) 0.058(3) -0.023(2) -0.013(2) -0.014(2)
O(02) 0.112(5) 0.053(3) 0.088(4) -0.002(3) -0.046(3) -0.036(3)
O(2) 0.057(3) 0.046(3) 0.043(2) -0.016(2) 0.000(2) -0.012(2)
O(11) 0.057(4) 0.075(4) 0.111(5) -0.018(3) -0.009(3) -0.043(3)
O(12) 0.062(4) 0.074(4) 0.057(3) -0.024(3) 0.015(2) -0.019(2)
O(13) 0.065(4) 0.049(3) 0.097(4) -0.002(2) -0.003(3) -0.016(3)
O(14) 0.051(4) 0.059(3) 0.095(4) -0.002(2) -0.003(3) -0.017(3)
O(21) 0.111(5) 0.067(4) 0.037(2) -0.023(3) -0.020(3) 0.003(2)
O(22) 0.090(4) 0.071(3) 0.057(3) -0.019(3) -0.042(3) -0.003(2)
O(23) 0.077(4) 0.054(3) 0.058(3) -0.017(2) -0.017(2) -0.023(2)
O(24) 0.051(3) 0.085(4) 0.055(3) -0.021(3) -0.009(2) -0.024(2)
O(201) 0.100(5) 0.067(4) 0.076(4) -0.032(3) 0.009(3) -0.014(3)
O(202) 0.090(5) 0.105(5) 0.070(4) -0.040(4) -0.026(3) -0.008(3)
O(203) 0.169(10) 0.128(7) 0.20(1) -0.017(6) -0.122(8) -0.027(6)
N(1) 0.055(3) 0.037(3) 0.025(2) -0.010(2) -0.004(2) -0.008(2)
N(2) 0.058(4) 0.041(3) 0.026(2) -0.017(2) -0.004(2) -0.009(2)
C(01) 0.079(6) 0.040(4) 0.055(4) -0.012(3) -0.004(4) -0.016(3)
C(02) 0.056(5) 0.054(4) 0.042(3) -0.008(3) -0.010(3) -0.013(3)
C(11) 0.045(4) 0.043(4) 0.038(3) -0.006(3) 0.001(3) -0.013(2)
C(12) 0.054(4) 0.025(3) 0.045(3) 0.001(2) -0.009(3) -0.009(2)
C(13) 0.068(6) 0.047(4) 0.065(4) -0.010(3) -0.004(4) -0.015(3)
C(14) 0.064(6) 0.119(8) 0.094(7) -0.042(5) 0.033(5) -0.039(6)
C(15) 0.123(10) 0.15(1) 0.110(8) -0.064(8) 0.060(7) -0.075(8)
C(16) 0.058(5) 0.046(4) 0.050(4) -0.008(3) -0.002(3) -0.005(3)
C(17) 0.070(7) 0.068(6) 0.116(8) 0.010(4) 0.002(6) -0.008(5)
C(18) 0.18(2) 0.082(9) 0.19(1) 0.036(8) 0.07(1) -0.014(8)
C(21) 0.051(4) 0.045(3) 0.036(3) -0.004(3) -0.014(3) -0.015(2)
C(22) 0.054(4) 0.038(3) 0.027(3) -0.012(2) -0.009(2) -0.008(2)
C(23) 0.075(5) 0.037(4) 0.033(3) -0.006(3) -0.015(3) -0.011(2)
C(24) 0.114(8) 0.087(6) 0.070(5) -0.014(5) -0.058(5) -0.004(4)
C(25) 0.18(1) 0.17(1) 0.106(8) 0.048(10) -0.079(9) -0.082(9)
C(26) 0.058(5) 0.045(4) 0.038(3) -0.012(3) -0.011(3) -0.010(3)
C(27) 0.071(7) 0.132(9) 0.087(6) -0.046(6) -0.015(5) -0.031(6)
C(28) 0.09(1) 0.26(2) 0.25(2) -0.06(1) 0.02(1) -0.17(2)
C(101) 0.045(4) 0.034(3) 0.033(3) -0.005(2) -0.008(2) -0.010(2)
C(102) 0.052(4) 0.049(4) 0.036(3) -0.014(3) -0.004(3) -0.018(2)
C(103) 0.051(4) 0.042(3) 0.034(3) -0.011(3) -0.008(3) -0.009(2)
C(104) 0.049(4) 0.042(3) 0.032(3) -0.011(2) -0.008(2) -0.007(2)
C(105) 0.061(5) 0.051(4) 0.043(3) -0.011(3) -0.006(3) -0.020(3)
C(106) 0.058(5) 0.057(4) 0.048(3) -0.012(3) -0.003(3) -0.026(3)
C(107) 0.089(6) 0.073(5) 0.031(3) -0.037(4) 0.001(3) -0.017(3)
C(108) 0.080(5) 0.058(4) 0.031(3) -0.025(3) -0.004(3) -0.013(3)
C(109) 0.068(5) 0.041(4) 0.049(3) -0.009(3) -0.015(3) -0.013(3)
C(110) 0.064(5) 0.050(4) 0.027(3) -0.017(3) -0.008(3) -0.003(2)
C(111) 0.076(5) 0.043(4) 0.042(3) -0.014(3) -0.020(3) -0.007(3)
C(112) 0.084(6) 0.053(5) 0.060(4) -0.021(4) -0.007(4) -0.006(3)
C(113) 0.114(8) 0.071(7) 0.079(6) -0.047(5) -0.016(5) 0.011(4)
C(114) 0.123(9) 0.046(5) 0.107(7) -0.034(5) -0.053(6) 0.005(5)
C(115) 0.148(10) 0.042(5) 0.073(5) -0.029(5) -0.055(6) -0.002(4)
C(116) 0.110(7) 0.043(4) 0.055(4) -0.012(4) -0.032(4) -0.012(3)
C(121) 0.056(5) 0.054(4) 0.040(3) -0.008(3) -0.006(3) -0.016(3)
C(122) 0.070(6) 0.072(5) 0.059(4) -0.012(4) -0.020(4) -0.014(4)
C(123) 0.087(8) 0.076(6) 0.087(6) -0.006(5) -0.038(5) -0.011(5)
C(124) 0.061(6) 0.119(8) 0.100(7) -0.015(5) -0.028(5) -0.033(6)
C(125) 0.062(6) 0.094(7) 0.083(6) -0.025(5) 0.000(5) -0.024(5)
C(126) 0.060(5) 0.060(5) 0.058(4) -0.012(3) -0.011(3) -0.011(3)
C(131) 0.066(5) 0.050(4) 0.046(3) -0.017(3) -0.016(3) -0.009(3)
C(132) 0.063(6) 0.063(5) 0.097(6) -0.019(4) -0.035(5) -0.009(4)
C(133) 0.069(7) 0.067(6) 0.124(8) -0.026(4) -0.030(5) -0.010(5)
C(134) 0.070(7) 0.110(8) 0.104(7) -0.018(6) -0.036(5) -0.032(6)
C(135) 0.078(7) 0.066(6) 0.113(7) -0.007(4) -0.049(6) -0.012(5)
C(136) 0.079(7) 0.048(5) 0.095(6) -0.003(4) -0.037(5) -0.010(4)
C(141) 0.063(5) 0.045(4) 0.042(3) -0.006(3) -0.015(3) -0.007(3)
C(142) 0.072(6) 0.048(4) 0.050(4) -0.006(3) -0.014(3) 0.001(3)
C(143) 0.078(6) 0.057(5) 0.060(4) -0.024(4) -0.007(4) 0.004(3)
C(144) 0.080(6) 0.055(5) 0.079(5) -0.031(4) -0.035(4) 0.010(4)
C(145) 0.126(8) 0.045(5) 0.076(5) -0.023(4) -0.031(5) -0.010(4)
C(146) 0.112(7) 0.040(4) 0.054(4) -0.025(4) -0.023(4) -0.006(3)
C(201) 0.106(9) 0.066(7) 0.19(1) -0.033(6) -0.015(8) 0.000(7)
C(202) 0.081(7) 0.051(5) 0.097(6) -0.018(4) -0.024(5) -0.008(4)
C(203) 0.072(7) 0.087(6) 0.111(7) -0.007(4) -0.028(5) -0.052(5)
C(204) 0.095(9) 0.117(9) 0.118(9) -0.037(7) -0.045(7) -0.011(6)
C(205) 0.097(8) 0.086(7) 0.071(5) -0.028(5) -0.027(5) -0.008(4)
C(206) 0.19(1) 0.22(2) 0.075(7) -0.08(1) -0.022(8) -0.046(8)
C(207) 0.104(10) 0.095(8) 0.18(1) -0.007(6) -0.043(9) -0.056(9)
C(208) 0.12(1) 0.041(5) 0.16(1) -0.006(5) -0.068(9) -0.015(5)
C(209) 0.108(9) 0.079(7) 0.135(9) -0.002(6) -0.033(7) -0.032(6)
B(1) 0.078(7) 0.062(6) 0.047(4) -0.003(4) 0.001(4) -0.010(4)
B(2) 0.120(9) 0.053(6) 0.059(5) -0.026(5) -0.013(5) -0.025(4)

loop_
_atom_type_symbol
_atom_type_description
_atom_type_scat_dispersion_real
_atom_type_scat_dispersion_imag
_atom_type_scat_source
C C 0.003 0.002
;International Tables for Crystallography
(1992, Vol. C, Tables 4.2.6.8 and 6.1.1.4)
;
H H 0.000 0.000
;International Tables for Crystallography
(1992, Vol. C, Table 6.1.1.4)
;
O O 0.011 0.006
;International Tables for Crystallography
(1992, Vol. C, Tables 4.2.6.8 and 6.1.1.4)
;
N N 0.006 0.003
;International Tables for Crystallography
(1992, Vol. C, Tables 4.2.6.8 and 6.1.1.4)
;
B B 0.001 0.001
;International Tables for Crystallography
(1992, Vol. C, Tables 4.2.6.8 and 6.1.1.4)
;
F F 0.017 0.010
;International Tables for Crystallography
(1992, Vol. C, Tables 4.2.6.8 and 6.1.1.4)
;
P P 0.102 0.094
;International Tables for Crystallography
(1992, Vol. C, Tables 4.2.6.8 and 6.1.1.4)
;
Rh Rh -1.118 0.919
;International Tables for Crystallography
(1992, Vol. C, Tables 4.2.6.8 and 6.1.1.4)
;

loop_
_geom_angle_atom_site_label_1
_geom_angle_atom_site_label_2
_geom_angle_atom_site_label_3
_geom_angle
_geom_angle_publ_flag
P(1) Rh(1) O(1) 83.2(1) yes
P(1) Rh(1) N(1) 79.7(1) yes
P(1) Rh(1) C(01) 97.8(2) yes
P(1) Rh(1) C(11) 172.7(2) yes
P(1) Rh(1) C(21) 93.6(2) yes
O(1) Rh(1) N(1) 81.8(2) yes
O(1) Rh(1) C(01) 96.7(3) yes
O(1) Rh(1) C(11) 91.5(2) yes
O(1) Rh(1) C(21) 173.2(2) yes
N(1) Rh(1) C(01) 177.2(2) yes
N(1) Rh(1) C(11) 94.6(2) yes
N(1) Rh(1) C(21) 91.7(2) yes
C(01) Rh(1) C(11) 87.7(2) yes
C(01) Rh(1) C(21) 89.7(3) yes
C(11) Rh(1) C(21) 91.1(3) yes
P(2) Rh(2) O(2) 83.2(1) yes
P(2) Rh(2) N(2) 79.7(1) yes
P(2) Rh(2) C(02) 96.9(2) yes
P(2) Rh(2) C(12) 93.4(2) yes
P(2) Rh(2) C(22) 173.1(1) yes
O(2) Rh(2) N(2) 85.7(2) yes
O(2) Rh(2) C(02) 92.4(2) yes
O(2) Rh(2) C(12) 176.1(2) yes
O(2) Rh(2) C(22) 91.9(2) yes
N(2) Rh(2) C(02) 176.3(2) yes
N(2) Rh(2) C(12) 91.6(2) yes
N(2) Rh(2) C(22) 95.1(2) yes
C(02) Rh(2) C(12) 90.0(3) yes
C(02) Rh(2) C(22) 88.2(3) yes
C(12) Rh(2) C(22) 91.2(2) yes
Rh(1) P(1) C(109) 97.3(2) yes
Rh(1) P(1) C(111) 121.2(2) yes
Rh(1) P(1) C(121) 121.4(2) yes
C(109) P(1) C(111) 102.6(3) yes
C(109) P(1) C(121) 105.6(3) yes
C(111) P(1) C(121) 105.4(3) yes
Rh(2) P(2) C(110) 96.9(2) yes
Rh(2) P(2) C(131) 122.5(2) yes
Rh(2) P(2) C(141) 118.8(3) yes
C(110) P(2) C(131) 103.8(4) yes
C(110) P(2) C(141) 106.6(3) yes
C(131) P(2) C(141) 105.6(3) yes
C(13) O(12) C(14) 117.2(8) yes
C(16) O(14) C(17) 117.2(7) yes
C(23) O(22) C(24) 117.3(6) yes
C(26) O(24) C(27) 115.8(7) yes
Rh(1) N(1) N(2) 118.5(3) yes
Rh(1) N(1) C(101) 120.1(3) yes
N(2) N(1) C(101) 120.1(4) yes
Rh(2) N(2) N(1) 119.7(3) yes
Rh(2) N(2) C(104) 120.2(4) yes
N(1) N(2) C(104) 119.5(5) yes
Rh(1) C(01) O(01) 173.0(8) yes
Rh(2) C(02) O(02) 175.0(6) yes
Rh(1) C(11) C(12) 126.4(5) yes
Rh(1) C(11) C(13) 110.7(4) yes
C(12) C(11) C(13) 122.9(5) yes
Rh(2) C(12) C(11) 121.1(4) yes
Rh(2) C(12) C(16) 116.5(4) yes
C(11) C(12) C(16) 122.4(6) yes
O(11) C(13) O(12) 123.3(7) yes
O(11) C(13) C(11) 124.3(7) yes
O(12) C(13) C(11) 112.1(8) yes
O(12) C(14) C(15) 107(1) yes
O(13) C(16) O(14) 122.1(6) yes
O(13) C(16) C(12) 123.3(7) yes
O(14) C(16) C(12) 114.5(7) yes
O(14) C(17) C(18) 113.1(9) yes
Rh(1) C(21) C(22) 121.0(5) yes
Rh(1) C(21) C(23) 115.0(5) yes
C(22) C(21) C(23) 124.0(7) yes
Rh(2) C(22) C(21) 126.6(6) yes
Rh(2) C(22) C(26) 112.0(4) yes
C(21) C(22) C(26) 121.4(6) yes
O(21) C(23) O(22) 123.4(6) yes
O(21) C(23) C(21) 124.1(8) yes
O(22) C(23) C(21) 112.5(5) yes
O(22) C(24) C(25) 110.9(8) yes
O(23) C(26) O(24) 122.9(8) yes
O(23) C(26) C(22) 125.0(6) yes
O(24) C(26) C(22) 111.9(6) yes
O(24) C(27) C(28) 109(1) yes
N(1) C(101) C(102) 122.3(5) yes
N(1) C(101) C(109) 117.6(5) yes
C(102) C(101) C(109) 120.1(5) yes
C(101) C(102) C(103) 117.8(6) yes
C(101) C(102) C(105) 122.7(5) yes
C(103) C(102) C(105) 119.4(5) yes
C(102) C(103) C(104) 116.8(5) yes
C(102) C(103) C(108) 119.4(6) yes
C(104) C(103) C(108) 123.7(5) yes
N(2) C(104) C(103) 122.4(5) yes
N(2) C(104) C(110) 118.1(6) yes
C(103) C(104) C(110) 119.5(5) yes
C(102) C(105) C(106) 119.7(5) yes
C(105) C(106) C(107) 120.6(7) yes
C(106) C(107) C(108) 121.5(6) yes
C(103) C(108) C(107) 119.3(5) yes
P(1) C(109) C(101) 113.6(5) yes
P(2) C(110) C(104) 110.3(4) yes
P(1) C(111) C(112) 121.2(5) yes
P(1) C(111) C(116) 118.7(5) yes
C(112) C(111) C(116) 120.2(6) yes
C(111) C(112) C(113) 119.7(7) yes
C(112) C(113) C(114) 118.2(8) yes
C(113) C(114) C(115) 122.0(9) yes
C(114) C(115) C(116) 120.5(8) yes
C(111) C(116) C(115) 119.5(7) yes
P(1) C(121) C(122) 121.9(6) yes
P(1) C(121) C(126) 119.2(5) yes
C(122) C(121) C(126) 118.8(8) yes
C(121) C(122) C(123) 120.2(8) yes
C(122) C(123) C(124) 120.7(8) yes
C(123) C(124) C(125) 120(1) yes
C(124) C(125) C(126) 119.1(9) yes
C(121) C(126) C(125) 120.6(7) yes
P(2) C(131) C(132) 120.0(5) yes
P(2) C(131) C(136) 123.7(7) yes
C(132) C(131) C(136) 116.3(8) yes
C(131) C(132) C(133) 121.0(7) yes
C(132) C(133) C(134) 121.2(10) yes
C(133) C(134) C(135) 117(1) yes
C(134) C(135) C(136) 122.4(8) yes
C(131) C(136) C(135) 121.2(8) yes
P(2) C(141) C(142) 122.7(6) yes
P(2) C(141) C(146) 117.6(5) yes
C(142) C(141) C(146) 119.6(6) yes
C(141) C(142) C(143) 119.4(7) yes
C(142) C(143) C(144) 121.6(7) yes
C(143) C(144) C(145) 119.5(7) yes
C(144) C(145) C(146) 120.0(8) yes
C(141) C(146) C(145) 120.0(7) yes
O(201) C(202) C(201) 120.6(9) yes
O(201) C(202) C(203) 122.2(8) yes
C(201) C(202) C(203) 117.3(9) yes
O(202) C(205) C(204) 119.5(9) yes
O(202) C(205) C(206) 120(1) yes
C(204) C(205) C(206) 119(1) yes
O(203) C(208) C(207) 124(1) yes
O(203) C(208) C(209) 120(1) yes
C(207) C(208) C(209) 115(1) yes
F(1) B(1) F(2) 110.1(7) yes
F(1) B(1) F(3) 104.5(6) yes
F(1) B(1) F(4) 107.7(10) yes
F(2) B(1) F(3) 114(1) yes
F(2) B(1) F(4) 110.4(7) yes
F(3) B(1) F(4) 109.7(8) yes
F(5) B(2) F(6) 111(1) yes
F(5) B(2) F(7) 100.0(9) yes
F(5) B(2) F(8) 116.7(8) yes
F(6) B(2) F(7) 107.6(7) yes
F(6) B(2) F(8) 110.4(9) yes
F(7) B(2) F(8) 109(1) yes

loop_
_geom_bond_atom_site_label_1
_geom_bond_atom_site_label_2
_geom_bond_distance
_geom_bond_publ_flag
Rh(1) P(1) 2.374(2) yes
Rh(1) O(1) 2.226(6) yes
Rh(1) N(1) 2.153(4) yes
Rh(1) C(01) 1.885(7) yes
Rh(1) C(11) 2.119(5) yes
Rh(1) C(21) 2.044(8) yes
Rh(2) P(2) 2.366(2) yes
Rh(2) O(2) 2.251(4) yes
Rh(2) N(2) 2.141(6) yes
Rh(2) C(02) 1.878(8) yes
Rh(2) C(12) 2.021(6) yes
Rh(2) C(22) 2.116(5) yes
P(1) C(109) 1.842(7) yes
P(1) C(111) 1.826(7) yes
P(1) C(121) 1.808(8) yes
P(2) C(110) 1.841(6) yes
P(2) C(131) 1.819(9) yes
P(2) C(141) 1.829(7) yes
F(1) B(1) 1.39(1) yes
F(2) B(1) 1.34(1) yes
F(3) B(1) 1.38(1) yes
F(4) B(1) 1.38(1) yes
F(5) B(2) 1.30(1) yes
F(6) B(2) 1.36(1) yes
F(7) B(2) 1.40(2) yes
F(8) B(2) 1.32(1) yes
O(01) C(01) 1.134(8) yes
O(02) C(02) 1.13(1) yes
O(11) C(13) 1.23(1) yes
O(12) C(13) 1.335(10) yes
O(12) C(14) 1.46(1) yes
O(13) C(16) 1.22(1) yes
O(14) C(16) 1.34(1) yes
O(14) C(17) 1.478(10) yes
O(21) C(23) 1.222(8) yes
O(22) C(23) 1.33(1) yes
O(22) C(24) 1.46(1) yes
O(23) C(26) 1.209(9) yes
O(24) C(26) 1.344(8) yes
O(24) C(27) 1.45(2) yes
O(201) C(202) 1.23(1) yes
O(202) C(205) 1.23(2) yes
O(203) C(208) 1.19(2) yes
N(1) N(2) 1.405(6) yes
N(1) C(101) 1.306(8) yes
N(2) C(104) 1.325(7) yes
C(11) C(12) 1.331(8) yes
C(11) C(13) 1.49(1) yes
C(12) C(16) 1.490(8) yes
C(14) C(15) 1.48(2) yes
C(17) C(18) 1.35(2) yes
C(21) C(22) 1.321(8) yes
C(21) C(23) 1.508(9) yes
C(22) C(26) 1.50(1) yes
C(24) C(25) 1.45(2) yes
C(27) C(28) 1.41(2) yes
C(101) C(102) 1.430(8) yes
C(101) C(109) 1.510(7) yes
C(102) C(103) 1.404(7) yes
C(102) C(105) 1.409(10) yes
C(103) C(104) 1.434(9) yes
C(103) C(108) 1.406(9) yes
C(104) C(110) 1.521(8) yes
C(105) C(106) 1.376(9) yes
C(106) C(107) 1.365(9) yes
C(107) C(108) 1.38(1) yes
C(111) C(112) 1.400(9) yes
C(111) C(116) 1.401(10) yes
C(112) C(113) 1.39(1) yes
C(113) C(114) 1.40(1) yes
C(114) C(115) 1.35(1) yes
C(115) C(116) 1.37(1) yes
C(121) C(122) 1.411(9) yes
C(121) C(126) 1.41(1) yes
C(122) C(123) 1.38(2) yes
C(123) C(124) 1.37(1) yes
C(124) C(125) 1.42(1) yes
C(125) C(126) 1.38(1) yes
C(131) C(132) 1.41(1) yes
C(131) C(136) 1.399(9) yes
C(132) C(133) 1.37(2) yes
C(133) C(134) 1.39(1) yes
C(134) C(135) 1.35(2) yes
C(135) C(136) 1.37(2) yes
C(141) C(142) 1.385(9) yes
C(141) C(146) 1.40(1) yes
C(142) C(143) 1.38(1) yes
C(143) C(144) 1.36(1) yes
C(144) C(145) 1.40(1) yes
C(145) C(146) 1.37(1) yes
C(201) C(202) 1.47(1) yes
C(202) C(203) 1.47(1) yes
C(204) C(205) 1.50(1) yes
C(205) C(206) 1.48(2) yes
C(207) C(208) 1.52(2) yes
C(208) C(209) 1.51(2) yes

loop_
_geom_contact_atom_site_label_1
_geom_contact_atom_site_label_2
_geom_contact_distance
_geom_contact_site_symmetry_2
F(1) C(110) 3.192(7) 2_557
F(1) C(108) 3.234(9) 2_557
F(3) C(110) 3.399(9) 2_557
F(3) C(108) 3.575(9) 2_557
F(4) C(142) 3.60(1) 2_557
F(5) C(109) 3.31(1) 1_545
F(5) C(116) 3.34(1) 1_545
F(5) C(105) 3.400(8) 1_545
F(7) C(209) 3.49(2) 1_545
F(7) C(116) 3.56(1) 1_545
F(8) C(106) 3.36(1) 2_557
F(8) C(107) 3.42(1) 2_557
F(8) C(144) 3.44(1) 2_547
F(8) C(143) 3.53(1) 2_547
O(01) C(201) 3.32(1) 2_666
O(02) C(115) 3.14(1) 1_545
O(02) C(203) 3.305(10) 1_545
O(11) C(28) 3.53(2) 1_655
O(23) C(115) 3.35(1) 1_545
O(23) C(15) 3.54(1) 2_656
O(203) C(203) 3.29(2) 1_455
C(24) C(114) 3.57(2) 2_566
C(25) C(115) 3.60(2) 2_566
C(106) C(143) 3.41(1) 2_557
